data_4502524
loop_
_publ_author_name
'Bai, Hong-Ye'
'Ma, Jian-Fang'
'Yang, Jin'
'Liu, Ying-Ying'
Hua-Wu,
'Ma, Ji-Cheng'

_publ_section_title
;
 Effect of Anions on the Self-Assembly of Cd(II)-Containing Coordination
 Polymers Based on a Novel Flexible Tetrakis(imidazole) Ligand
;
_journal_issue 2
_journal_name_full 'Crystal Growth &amp; Design'
_journal_page_first 995
_journal_paper_doi 10.1021/cg901332m
_journal_volume 10
_journal_year 2010
_chemical_formula_moiety 'C33 H28 Cd2 N8 O11, H2O '
_chemical_formula_sum 'C33 H30 Cd2 N8 O12'
_chemical_formula_weight 955.45
_chemical_name_systematic
;
 ?
;
_space_group_IT_number 14
_symmetry_cell_setting monoclinic
_symmetry_space_group_name_Hall '-P 2ybc'
_symmetry_space_group_name_H-M 'P 1 21/c 1'
_atom_sites_solution_hydrogens geom
_atom_sites_solution_primary direct
_atom_sites_solution_secondary difmap
_audit_creation_method SHELXL-97
_cell_angle_alpha 90.00
_cell_angle_beta 98.146(5)
_cell_angle_gamma 90.00
_cell_formula_units_Z 4
_cell_length_a 18.610(5)
_cell_length_b 9.177(5)
_cell_length_c 19.948(5)
_cell_measurement_reflns_used 8206
_cell_measurement_temperature 293(2)
_cell_measurement_theta_max 29.1
_cell_measurement_theta_min 4.2
_cell_volume 3372(2)
_computing_cell_refinement CrysAlis
_computing_data_collection 'CrysAlis (Oxford Diffraction, 2006)'
_computing_data_reduction CrysAlis
_computing_structure_refinement 'SHELXL-97 (Sheldrick, 1997)'
_computing_structure_solution 'SHELXS-97 (Sheldrick, 1997)'
_diffrn_ambient_temperature 293(2)
_diffrn_detector_area_resol_mean 10.0
_diffrn_measured_fraction_theta_full 0.995
_diffrn_measured_fraction_theta_max 0.902
_diffrn_measurement_device_type 'Oxford Diffraction Gemini R Ultra'
_diffrn_measurement_method '\w scan'
_diffrn_radiation_monochromator graphite
_diffrn_radiation_source 'fine-focus sealed tube'
_diffrn_radiation_type MoK\a
_diffrn_radiation_wavelength 0.71073
_diffrn_reflns_av_R_equivalents 0.0302
_diffrn_reflns_av_sigmaI/netI 0.0319
_diffrn_reflns_limit_h_max 23
_diffrn_reflns_limit_h_min -25
_diffrn_reflns_limit_k_max 12
_diffrn_reflns_limit_k_min -9
_diffrn_reflns_limit_l_max 26
_diffrn_reflns_limit_l_min -27
_diffrn_reflns_number 30880
_diffrn_reflns_theta_full 25.00
_diffrn_reflns_theta_max 29.14
_diffrn_reflns_theta_min 4.18
_exptl_absorpt_coefficient_mu 1.341
_exptl_absorpt_correction_T_max 0.8141
_exptl_absorpt_correction_T_min 0.6813
_exptl_absorpt_correction_type multi-scan
_exptl_absorpt_process_details
;
CrysAlis (Oxford Diffraction, 2006)
;
_exptl_crystal_colour colorless
_exptl_crystal_density_diffrn 1.882
_exptl_crystal_density_method 'not measured'
_exptl_crystal_description block
_exptl_crystal_F_000 1904
_exptl_crystal_size_max 0.31
_exptl_crystal_size_mid 0.28
_exptl_crystal_size_min 0.16
_refine_diff_density_max 0.811
_refine_diff_density_min -0.657
_refine_diff_density_rms 0.077
_refine_ls_extinction_method none
_refine_ls_goodness_of_fit_ref 1.033
_refine_ls_hydrogen_treatment mixed
_refine_ls_matrix_type full
_refine_ls_number_parameters 501
_refine_ls_number_reflns 8206
_refine_ls_number_restraints 5
_refine_ls_restrained_S_all 1.066
_refine_ls_R_factor_all 0.0392
_refine_ls_R_factor_gt 0.0257
_refine_ls_shift/su_max 0.003
_refine_ls_shift/su_mean 0.000
_refine_ls_structure_factor_coef Fsqd
_refine_ls_weighting_details 'calc w=1/[\s^2^(Fo^2^)+(0.0329P)^2^+0.0000P] where P=(Fo^2^+2Fc^2^)/3'
_refine_ls_weighting_scheme calc
_refine_ls_wR_factor_gt 0.0573
_refine_ls_wR_factor_ref 0.0596
_reflns_number_gt 6469
_reflns_number_total 8206
_reflns_threshold_expression >2sigma(I)
_cod_data_source_file cg901332m_si_002.cif
_cod_data_source_block Compound-13
_cod_depositor_comments
;
The following automatic conversions were performed:

'_symmetry_cell_setting' value 'Monoclinic' changed to 'monoclinic'
according to /home/saulius/struct/CIF-dictionaries/cif_core.dic
dictionary named 'cif_core.dic' version 2.4.2 from 2011-04-26.

Automatic conversion script
Id: cif_fix_values 1715 2011-07-08 13:25:40Z adriana 
;
_cod_original_sg_symbol_Hall '-P 2ybc '
_cod_original_sg_symbol_H-M 'P 21/c'
_cod_database_code 4502524

loop_
_symmetry_equiv_pos_as_xyz
'x, y, z'
'-x, y+1/2, -z+1/2'
'-x, -y, -z'
'x, -y-1/2, z-1/2'

loop_
_atom_site_label
_atom_site_type_symbol
_atom_site_fract_x
_atom_site_fract_y
_atom_site_fract_z
_atom_site_U_iso_or_equiv
_atom_site_adp_type
_atom_site_occupancy
_atom_site_symmetry_multiplicity
_atom_site_calc_flag
_atom_site_refinement_flags
Cd1 Cd 0.017017(9) 0.338009(17) 0.643972(8) 0.02272(5) Uani 1 1 d .
Cd2 Cd -0.542202(8) -0.054856(17) 0.328447(8) 0.01931(5) Uani 1 1 d .
C1 C 0.06305(12) 0.0670(2) 0.55675(11) 0.0212(5) Uani 1 1 d .
H1 H 0.0583 0.0029 0.5919 0.025 Uiso 1 1 calc R
C2 C 0.05581(14) 0.2574(3) 0.49372(12) 0.0320(6) Uani 1 1 d .
H2 H 0.0448 0.3510 0.4776 0.038 Uiso 1 1 calc R
C3 C 0.09198(14) 0.1563(3) 0.46249(12) 0.0283(5) Uani 1 1 d .
H3 H 0.1101 0.1668 0.4217 0.034 Uiso 1 1 calc R
C4 C 0.14149(12) -0.0929(2) 0.49383(11) 0.0211(5) Uani 1 1 d .
H4A H 0.1519 -0.0935 0.4475 0.025 Uiso 1 1 calc R
H4B H 0.1140 -0.1803 0.5004 0.025 Uiso 1 1 calc R
C5 C 0.21453(11) -0.0976(2) 0.54272(11) 0.0189(4) Uani 1 1 d .
C6 C 0.24531(12) 0.0597(2) 0.55186(12) 0.0247(5) Uani 1 1 d .
H6A H 0.2590 0.0916 0.5091 0.030 Uiso 1 1 calc R
H6B H 0.2069 0.1236 0.5623 0.030 Uiso 1 1 calc R
C7 C 0.37865(12) 0.0748(2) 0.59641(12) 0.0261(5) Uani 1 1 d .
H7 H 0.3953 0.0574 0.5553 0.031 Uiso 1 1 calc R
C8 C 0.37565(13) 0.1213(3) 0.70106(13) 0.0323(6) Uani 1 1 d .
H8 H 0.3904 0.1421 0.7466 0.039 Uiso 1 1 calc R
C9 C 0.30569(14) 0.1081(3) 0.67160(13) 0.0329(6) Uani 1 1 d .
H9 H 0.2644 0.1176 0.6926 0.039 Uiso 1 1 calc R
C10 C 0.26713(12) -0.2002(2) 0.51208(12) 0.0242(5) Uani 1 1 d .
H10A H 0.3122 -0.2047 0.5432 0.029 Uiso 1 1 calc R
H10B H 0.2464 -0.2973 0.5094 0.029 Uiso 1 1 calc R
C11 C 0.34652(12) -0.0989(2) 0.43108(11) 0.0224(5) Uani 1 1 d .
H11 H 0.3816 -0.0594 0.4639 0.027 Uiso 1 1 calc R
C12 C 0.24826(13) -0.2082(3) 0.38384(13) 0.0324(6) Uani 1 1 d .
H12 H 0.2040 -0.2569 0.3768 0.039 Uiso 1 1 calc R
C13 C 0.28986(13) -0.1694(3) 0.33610(13) 0.0324(6) Uani 1 1 d .
H13 H 0.2784 -0.1868 0.2899 0.039 Uiso 1 1 calc R
C14 C 0.20452(12) -0.1589(2) 0.61309(11) 0.0231(5) Uani 1 1 d .
H14A H 0.2509 -0.1541 0.6422 0.028 Uiso 1 1 calc R
H14B H 0.1711 -0.0960 0.6326 0.028 Uiso 1 1 calc R
C15 C 0.10834(13) -0.3556(3) 0.61241(13) 0.0300(5) Uani 1 1 d .
H15 H 0.0681 -0.2943 0.6084 0.036 Uiso 1 1 calc R
C16 C 0.17541(14) -0.5447(3) 0.62256(15) 0.0366(6) Uani 1 1 d .
H16 H 0.1902 -0.6415 0.6266 0.044 Uiso 1 1 calc R
C17 C 0.22024(13) -0.4305(3) 0.62088(14) 0.0332(6) Uani 1 1 d .
H17 H 0.2706 -0.4337 0.6240 0.040 Uiso 1 1 calc R
C18 C -0.10350(12) 0.5120(3) 0.63449(12) 0.0260(5) Uani 1 1 d .
C19 C -0.17118(12) 0.6021(2) 0.63548(11) 0.0204(4) Uani 1 1 d .
C20 C -0.17893(12) 0.6986(2) 0.68817(11) 0.0224(5) Uani 1 1 d .
C21 C -0.24313(12) 0.7755(3) 0.68706(11) 0.0273(5) Uani 1 1 d .
H21 H -0.2486 0.8380 0.7227 0.033 Uiso 1 1 calc R
C22 C -0.29924(12) 0.7613(2) 0.63416(11) 0.0251(5) Uani 1 1 d .
H22 H -0.3425 0.8117 0.6345 0.030 Uiso 1 1 calc R
C23 C -0.28996(12) 0.6714(2) 0.58101(11) 0.0218(5) Uani 1 1 d .
C24 C -0.22717(12) 0.5906(2) 0.58117(11) 0.0228(5) Uani 1 1 d .
H24 H -0.2223 0.5288 0.5452 0.027 Uiso 1 1 calc R
C25 C -0.12129(14) 0.7274(3) 0.74806(15) 0.0420(7) Uani 1 1 d .
C26 C -0.37689(12) 0.5524(2) 0.49766(11) 0.0214(5) Uani 1 1 d .
C27 C -0.40798(12) 0.4531(2) 0.53718(11) 0.0245(5) Uani 1 1 d .
H27 H -0.4020 0.4625 0.5841 0.029 Uiso 1 1 calc R
C28 C -0.44816(12) 0.3398(2) 0.50532(11) 0.0222(5) Uani 1 1 d .
H28 H -0.4708 0.2747 0.5313 0.027 Uiso 1 1 calc R
C29 C -0.45568(12) 0.3201(2) 0.43515(11) 0.0198(5) Uani 1 1 d .
C30 C -0.42164(11) 0.4189(2) 0.39674(10) 0.0179(4) Uani 1 1 d .
C31 C -0.38406(11) 0.5374(2) 0.42787(11) 0.0202(4) Uani 1 1 d .
H31 H -0.3638 0.6063 0.4020 0.024 Uiso 1 1 calc R
C32 C -0.41542(12) 0.3947(2) 0.32276(11) 0.0211(5) Uani 1 1 d .
C33 C -0.49917(12) 0.1944(2) 0.40228(12) 0.0236(5) Uani 1 1 d .
O1 O -0.05168(10) 0.5291(2) 0.68159(10) 0.0446(5) Uani 1 1 d .
O2 O -0.10064(10) 0.42276(19) 0.58812(10) 0.0417(5) Uani 1 1 d .
O3 O -0.34220(10) 0.67849(16) 0.52389(9) 0.0334(4) Uani 1 1 d .
O4 O -0.52061(9) 0.19985(18) 0.33975(8) 0.0320(4) Uani 1 1 d .
O5 O -0.51042(10) 0.08656(18) 0.43778(9) 0.0385(4) Uani 1 1 d .
O6 O -0.44900(10) 0.48456(18) 0.28168(8) 0.0332(4) Uani 1 1 d .
O7 O -0.37395(9) 0.2979(2) 0.30883(9) 0.0357(4) Uani 1 1 d .
O8 O -0.07867(11) 0.8309(2) 0.74393(13) 0.0649(7) Uani 1 1 d D
O9 O -0.12262(13) 0.6572(3) 0.80057(11) 0.0674(7) Uani 1 1 d .
N1 N 0.09664(9) 0.03436(19) 0.50325(9) 0.0201(4) Uani 1 1 d .
N2 N 0.03767(10) 0.2014(2) 0.55304(10) 0.0251(4) Uani 1 1 d .
N3 N 0.30815(10) 0.07781(19) 0.60458(10) 0.0236(4) Uani 1 1 d .
N4 N 0.42123(10) 0.0997(2) 0.65399(10) 0.0279(4) Uani 1 1 d .
N5 N 0.28461(10) -0.16118(19) 0.44462(9) 0.0225(4) Uani 1 1 d .
N6 N 0.35150(10) -0.1005(2) 0.36658(10) 0.0244(4) Uani 1 1 d .
N7 N 0.10482(11) -0.4984(2) 0.61751(11) 0.0303(5) Uani 1 1 d .
N8 N 0.17751(10) -0.30854(19) 0.61366(9) 0.0224(4) Uani 1 1 d .
O1W O 0.0275(3) -0.1019(6) 0.6829(3) 0.0937(15) Uiso 0.60 1 d P
O1W' O 0.0660(3) -0.1398(5) 0.7007(3) 0.0422(12) Uiso 0.40 1 d P
O10 O -0.05974(16) 0.1589(3) 0.69041(16) 0.0864(9) Uani 1 1 d .
O11 O -0.55368(10) -0.31712(18) 0.31076(9) 0.0321(4) Uani 1 1 d D
H11C H -0.5190(13) -0.374(3) 0.3092(15) 0.048 Uiso 1 1 d D
H11D H -0.5782(14) -0.306(3) 0.2726(11) 0.048 Uiso 1 1 d D

loop_
_atom_site_aniso_label
_atom_site_aniso_U_11
_atom_site_aniso_U_22
_atom_site_aniso_U_33
_atom_site_aniso_U_23
_atom_site_aniso_U_13
_atom_site_aniso_U_12
Cd1 0.01602(9) 0.02269(9) 0.02918(10) -0.00228(7) 0.00231(6) 0.00279(7)
Cd2 0.01717(8) 0.02329(9) 0.01777(8) -0.00091(6) 0.00360(6) -0.00249(6)
C1 0.0158(11) 0.0252(12) 0.0224(11) -0.0021(9) 0.0020(8) -0.0018(9)
C2 0.0356(14) 0.0279(13) 0.0302(13) 0.0045(11) -0.0032(11) 0.0050(11)
C3 0.0335(14) 0.0288(13) 0.0224(12) 0.0038(10) 0.0027(10) -0.0003(11)
C4 0.0185(11) 0.0238(11) 0.0210(11) -0.0040(9) 0.0026(8) 0.0016(9)
C5 0.0132(10) 0.0193(10) 0.0244(11) -0.0003(9) 0.0029(8) -0.0006(9)
C6 0.0172(11) 0.0232(12) 0.0318(13) 0.0025(10) -0.0027(9) -0.0017(9)
C7 0.0205(12) 0.0274(12) 0.0293(12) -0.0026(10) -0.0007(9) -0.0021(10)
C8 0.0258(13) 0.0410(15) 0.0290(13) -0.0097(11) -0.0001(10) -0.0025(11)
C9 0.0264(13) 0.0376(14) 0.0352(14) -0.0085(12) 0.0063(11) -0.0012(11)
C10 0.0217(12) 0.0240(11) 0.0284(12) 0.0056(10) 0.0090(9) 0.0022(9)
C11 0.0194(11) 0.0219(11) 0.0275(12) -0.0017(9) 0.0085(9) 0.0015(9)
C12 0.0225(13) 0.0371(14) 0.0392(14) -0.0066(12) 0.0095(11) -0.0073(11)
C13 0.0275(13) 0.0404(15) 0.0302(13) -0.0085(11) 0.0069(10) -0.0036(11)
C14 0.0186(11) 0.0250(12) 0.0263(12) -0.0011(9) 0.0049(9) -0.0006(9)
C15 0.0163(12) 0.0305(13) 0.0434(15) 0.0052(11) 0.0047(10) 0.0026(10)
C16 0.0299(14) 0.0242(13) 0.0580(18) 0.0068(12) 0.0138(12) 0.0048(11)
C17 0.0183(12) 0.0305(13) 0.0519(16) 0.0091(12) 0.0089(11) 0.0058(10)
C18 0.0199(12) 0.0254(12) 0.0335(13) -0.0010(10) 0.0068(10) 0.0038(10)
C19 0.0173(11) 0.0177(10) 0.0257(11) -0.0013(9) 0.0007(9) 0.0014(9)
C20 0.0202(11) 0.0245(12) 0.0207(11) -0.0045(9) -0.0030(9) 0.0028(9)
C21 0.0267(13) 0.0302(12) 0.0233(12) -0.0101(10) -0.0023(9) 0.0088(10)
C22 0.0182(11) 0.0273(12) 0.0282(12) -0.0044(10) -0.0020(9) 0.0070(10)
C23 0.0237(12) 0.0172(10) 0.0219(11) 0.0004(9) -0.0065(9) -0.0016(9)
C24 0.0256(12) 0.0191(11) 0.0228(11) -0.0058(9) 0.0001(9) 0.0024(9)
C25 0.0252(14) 0.0529(18) 0.0426(17) -0.0278(15) -0.0133(11) 0.0202(14)
C26 0.0171(11) 0.0197(11) 0.0247(11) -0.0055(9) -0.0068(8) 0.0057(9)
C27 0.0264(12) 0.0308(12) 0.0147(10) -0.0022(9) -0.0031(9) 0.0091(10)
C28 0.0210(11) 0.0253(11) 0.0199(11) 0.0043(9) 0.0018(9) 0.0044(9)
C29 0.0164(11) 0.0205(11) 0.0212(11) -0.0008(9) -0.0017(8) 0.0041(9)
C30 0.0154(10) 0.0203(11) 0.0170(10) -0.0014(8) -0.0015(8) 0.0050(8)
C31 0.0181(11) 0.0189(11) 0.0231(11) 0.0003(9) 0.0007(9) 0.0018(9)
C32 0.0188(11) 0.0251(11) 0.0190(11) -0.0048(9) 0.0015(9) -0.0046(10)
C33 0.0168(11) 0.0237(12) 0.0298(13) -0.0045(10) 0.0018(9) 0.0027(9)
O1 0.0218(9) 0.0574(12) 0.0509(12) -0.0172(10) -0.0073(8) 0.0183(9)
O2 0.0320(10) 0.0413(11) 0.0513(12) -0.0192(9) 0.0044(9) 0.0142(8)
O3 0.0393(10) 0.0205(8) 0.0328(10) -0.0034(7) -0.0209(7) 0.0024(7)
O4 0.0360(10) 0.0292(9) 0.0278(9) -0.0044(7) -0.0054(7) -0.0070(8)
O5 0.0476(12) 0.0280(9) 0.0392(10) 0.0051(8) 0.0038(9) -0.0100(8)
O6 0.0510(11) 0.0306(9) 0.0173(8) 0.0010(7) 0.0018(8) 0.0083(8)
O7 0.0267(9) 0.0493(11) 0.0303(9) -0.0121(8) 0.0008(7) 0.0133(8)
O8 0.0308(12) 0.0646(15) 0.0914(18) -0.0416(13) -0.0183(11) -0.0016(11)
O9 0.0705(16) 0.0947(18) 0.0290(12) -0.0125(12) -0.0201(10) 0.0410(14)
N1 0.0148(9) 0.0234(10) 0.0214(9) -0.0004(7) 0.0005(7) 0.0011(7)
N2 0.0203(10) 0.0263(10) 0.0276(10) -0.0039(8) -0.0004(8) 0.0034(8)
N3 0.0178(10) 0.0230(10) 0.0283(10) -0.0012(8) -0.0025(8) -0.0025(8)
N4 0.0206(10) 0.0295(10) 0.0317(11) -0.0054(9) -0.0023(8) 0.0007(9)
N5 0.0196(10) 0.0237(10) 0.0260(10) 0.0005(8) 0.0102(8) 0.0007(8)
N6 0.0215(10) 0.0247(10) 0.0284(10) -0.0016(8) 0.0085(8) -0.0009(8)
N7 0.0225(11) 0.0249(10) 0.0440(12) 0.0032(9) 0.0060(9) -0.0032(9)
N8 0.0175(9) 0.0230(10) 0.0271(10) 0.0040(8) 0.0050(8) -0.0006(8)
O10 0.0745(19) 0.0745(18) 0.113(2) 0.0067(16) 0.0216(17) -0.0326(14)
O11 0.0359(11) 0.0280(10) 0.0322(10) 0.0002(8) 0.0038(8) 0.0060(8)

loop_
_atom_type_symbol
_atom_type_description
_atom_type_scat_dispersion_real
_atom_type_scat_dispersion_imag
_atom_type_scat_source
C C 0.0033 0.0016 'International Tables Vol C Tables 4.2.6.8 and 6.1.1.4'
H H 0.0000 0.0000 'International Tables Vol C Tables 4.2.6.8 and 6.1.1.4'
O O 0.0106 0.0060 'International Tables Vol C Tables 4.2.6.8 and 6.1.1.4'
Cd Cd -0.8075 1.2024 'International Tables Vol C Tables 4.2.6.8 and 6.1.1.4'
N N 0.0061 0.0033 'International Tables Vol C Tables 4.2.6.8 and 6.1.1.4'

loop_
_geom_angle_atom_site_label_1
_geom_angle_atom_site_label_2
_geom_angle_atom_site_label_3
_geom_angle
_geom_angle_site_symmetry_1
_geom_angle_site_symmetry_3
N2 Cd1 N7 88.37(7) . 1_565
N2 Cd1 O1 145.36(7) . .
N7 Cd1 O1 91.26(8) 1_565 .
N2 Cd1 O8 128.50(8) . 2_546
N7 Cd1 O8 88.30(7) 1_565 2_546
O1 Cd1 O8 86.09(8) . 2_546
N2 Cd1 O2 93.07(6) . .
N7 Cd1 O2 107.66(7) 1_565 .
O1 Cd1 O2 54.22(6) . .
O8 Cd1 O2 136.43(8) 2_546 .
N2 Cd1 O10 96.03(9) . .
N7 Cd1 O10 169.65(9) 1_565 .
O1 Cd1 O10 90.41(10) . .
O8 Cd1 O10 81.63(9) 2_546 .
O2 Cd1 O10 81.52(9) . .
N2 Cd1 C18 119.61(7) . .
N7 Cd1 C18 101.66(8) 1_565 .
O1 Cd1 C18 27.28(6) . .
O8 Cd1 C18 111.37(8) 2_546 .
O2 Cd1 C18 26.99(6) . .
O10 Cd1 C18 84.34(9) . .
O6 Cd2 N6 114.86(7) 2_445 1_455
O6 Cd2 N4 96.63(7) 2_445 3_556
N6 Cd2 N4 144.40(7) 1_455 3_556
O6 Cd2 O4 85.47(6) 2_445 .
N6 Cd2 O4 107.15(6) 1_455 .
N4 Cd2 O4 90.76(7) 3_556 .
O6 Cd2 O11 91.44(6) 2_445 .
N6 Cd2 O11 78.62(6) 1_455 .
N4 Cd2 O11 84.70(7) 3_556 .
O4 Cd2 O11 174.19(6) . .
O6 Cd2 O5 138.33(6) 2_445 .
N6 Cd2 O5 85.05(7) 1_455 .
N4 Cd2 O5 81.64(7) 3_556 .
O4 Cd2 O5 53.07(6) . .
O11 Cd2 O5 129.43(6) . .
N2 C1 N1 111.52(19) . .
N2 C1 H1 124.2 . .
N1 C1 H1 124.2 . .
C3 C2 N2 109.8(2) . .
C3 C2 H2 125.1 . .
N2 C2 H2 125.1 . .
C2 C3 N1 106.3(2) . .
C2 C3 H3 126.9 . .
N1 C3 H3 126.9 . .
N1 C4 C5 113.90(17) . .
N1 C4 H4A 108.8 . .
C5 C4 H4A 108.8 . .
N1 C4 H4B 108.8 . .
C5 C4 H4B 108.8 . .
H4A C4 H4B 107.7 . .
C10 C5 C14 107.57(17) . .
C10 C5 C6 111.63(17) . .
C14 C5 C6 108.71(18) . .
C10 C5 C4 108.36(18) . .
C14 C5 C4 111.82(17) . .
C6 C5 C4 108.77(17) . .
N3 C6 C5 115.60(17) . .
N3 C6 H6A 108.4 . .
C5 C6 H6A 108.4 . .
N3 C6 H6B 108.4 . .
C5 C6 H6B 108.4 . .
H6A C6 H6B 107.4 . .
N4 C7 N3 111.5(2) . .
N4 C7 H7 124.2 . .
N3 C7 H7 124.2 . .
C9 C8 N4 109.9(2) . .
C9 C8 H8 125.0 . .
N4 C8 H8 125.0 . .
C8 C9 N3 106.1(2) . .
C8 C9 H9 126.9 . .
N3 C9 H9 126.9 . .
N5 C10 C5 116.59(18) . .
N5 C10 H10A 108.1 . .
C5 C10 H10A 108.1 . .
N5 C10 H10B 108.1 . .
C5 C10 H10B 108.1 . .
H10A C10 H10B 107.3 . .
N6 C11 N5 112.1(2) . .
N6 C11 H11 124.0 . .
N5 C11 H11 124.0 . .
C13 C12 N5 106.2(2) . .
C13 C12 H12 126.9 . .
N5 C12 H12 126.9 . .
C12 C13 N6 109.5(2) . .
C12 C13 H13 125.3 . .
N6 C13 H13 125.3 . .
N8 C14 C5 115.69(18) . .
N8 C14 H14A 108.4 . .
C5 C14 H14A 108.4 . .
N8 C14 H14B 108.4 . .
C5 C14 H14B 108.4 . .
H14A C14 H14B 107.4 . .
N7 C15 N8 111.9(2) . .
N7 C15 H15 124.0 . .
N8 C15 H15 124.0 . .
C17 C16 N7 110.4(2) . .
C17 C16 H16 124.8 . .
N7 C16 H16 124.8 . .
C16 C17 N8 106.7(2) . .
C16 C17 H17 126.7 . .
N8 C17 H17 126.7 . .
O2 C18 O1 122.0(2) . .
O2 C18 C19 119.7(2) . .
O1 C18 C19 118.4(2) . .
O2 C18 Cd1 62.99(13) . .
O1 C18 Cd1 59.14(12) . .
C19 C18 Cd1 174.68(16) . .
C24 C19 C20 119.1(2) . .
C24 C19 C18 118.73(19) . .
C20 C19 C18 122.2(2) . .
C21 C20 C19 119.4(2) . .
C21 C20 C25 115.95(19) . .
C19 C20 C25 124.6(2) . .
C22 C21 C20 121.4(2) . .
C22 C21 H21 119.3 . .
C20 C21 H21 119.3 . .
C23 C22 C21 118.8(2) . .
C23 C22 H22 120.6 . .
C21 C22 H22 120.6 . .
C22 C23 C24 121.2(2) . .
C22 C23 O3 117.04(19) . .
C24 C23 O3 121.3(2) . .
C23 C24 C19 119.9(2) . .
C23 C24 H24 120.1 . .
C19 C24 H24 120.1 . .
O9 C25 O8 122.9(3) . .
O9 C25 C20 118.9(3) . .
O8 C25 C20 117.9(3) . .
C27 C26 C31 121.2(2) . .
C27 C26 O3 122.9(2) . .
C31 C26 O3 115.7(2) . .
C28 C27 C26 118.4(2) . .
C28 C27 H27 120.8 . .
C26 C27 H27 120.8 . .
C27 C28 C29 121.9(2) . .
C27 C28 H28 119.1 . .
C29 C28 H28 119.1 . .
C30 C29 C28 118.5(2) . .
C30 C29 C33 121.12(19) . .
C28 C29 C33 120.4(2) . .
C31 C30 C29 120.1(2) . .
C31 C30 C32 116.57(19) . .
C29 C30 C32 122.90(19) . .
C26 C31 C30 119.8(2) . .
C26 C31 H31 120.1 . .
C30 C31 H31 120.1 . .
O7 C32 O6 126.2(2) . .
O7 C32 C30 117.5(2) . .
O6 C32 C30 115.95(19) . .
O5 C33 O4 122.6(2) . .
O5 C33 C29 118.8(2) . .
O4 C33 C29 118.6(2) . .
C18 O1 Cd1 93.58(14) . .
C18 O2 Cd1 90.03(15) . .
C26 O3 C23 120.18(16) . .
C33 O4 Cd2 94.64(14) . .
C33 O5 Cd2 87.45(14) . .
C32 O6 Cd2 119.88(14) . 2_455
C25 O8 Cd1 100.7(2) . 2_556
C1 N1 C3 106.82(18) . .
C1 N1 C4 128.15(18) . .
C3 N1 C4 124.17(18) . .
C1 N2 C2 105.58(19) . .
C1 N2 Cd1 124.65(15) . .
C2 N2 Cd1 124.59(15) . .
C7 N3 C9 106.85(19) . .
C7 N3 C6 127.1(2) . .
C9 N3 C6 126.01(19) . .
C7 N4 C8 105.6(2) . .
C7 N4 Cd2 124.32(16) . 3_556
C8 N4 Cd2 128.32(16) . 3_556
C11 N5 C12 106.55(19) . .
C11 N5 C10 126.3(2) . .
C12 N5 C10 125.88(19) . .
C11 N6 C13 105.68(19) . .
C11 N6 Cd2 121.27(15) . 1_655
C13 N6 Cd2 130.76(15) . 1_655
C15 N7 C16 104.9(2) . .
C15 N7 Cd1 134.57(16) . 1_545
C16 N7 Cd1 118.55(16) . 1_545
C15 N8 C17 106.12(19) . .
C15 N8 C14 128.73(19) . .
C17 N8 C14 124.98(19) . .
Cd2 O11 H11C 125(2) . .
Cd2 O11 H11D 92(2) . .
H11C O11 H11D 112(3) . .

loop_
_geom_bond_atom_site_label_1
_geom_bond_atom_site_label_2
_geom_bond_distance
_geom_bond_site_symmetry_2
Cd1 N2 2.282(2) .
Cd1 N7 2.334(2) 1_565
Cd1 O1 2.355(2) .
Cd1 O8 2.365(2) 2_546
Cd1 O2 2.439(2) .
Cd1 O10 2.444(2) .
Cd2 O6 2.209(2) 2_445
Cd2 N6 2.257(2) 1_455
Cd2 N4 2.267(2) 3_556
Cd2 O4 2.377(2) .
Cd2 O11 2.438(2) .
Cd2 O5 2.535(2) .
C1 N2 1.319(3) .
C1 N1 1.345(3) .
C1 H1 0.9300 .
C2 C3 1.349(3) .
C2 N2 1.376(3) .
C2 H2 0.9300 .
C3 N1 1.379(3) .
C3 H3 0.9300 .
C4 N1 1.463(3) .
C4 C5 1.557(3) .
C4 H4A 0.9700 .
C4 H4B 0.9700 .
C5 C10 1.545(3) .
C5 C14 1.548(3) .
C5 C6 1.555(3) .
C6 N3 1.467(3) .
C6 H6A 0.9700 .
C6 H6B 0.9700 .
C7 N4 1.320(3) .
C7 N3 1.345(3) .
C7 H7 0.9300 .
C8 C9 1.356(3) .
C8 N4 1.366(3) .
C8 H8 0.9300 .
C9 N3 1.373(3) .
C9 H9 0.9300 .
C10 N5 1.473(3) .
C10 H10A 0.9700 .
C10 H10B 0.9700 .
C11 N6 1.303(3) .
C11 N5 1.347(3) .
C11 H11 0.9300 .
C12 C13 1.357(3) .
C12 N5 1.372(3) .
C12 H12 0.9300 .
C13 N6 1.374(3) .
C13 H13 0.9300 .
C14 N8 1.463(3) .
C14 H14A 0.9700 .
C14 H14B 0.9700 .
C15 N7 1.317(3) .
C15 N8 1.355(3) .
C15 H15 0.9300 .
C16 C17 1.343(3) .
C16 N7 1.371(3) .
C16 H16 0.9300 .
C17 N8 1.369(3) .
C17 H17 0.9300 .
C18 O2 1.242(3) .
C18 O1 1.257(3) .
C18 C19 1.509(3) .
C19 C24 1.397(3) .
C19 C20 1.397(3) .
C20 C21 1.385(3) .
C20 C25 1.511(3) .
C21 C22 1.381(3) .
C21 H21 0.9300 .
C22 C23 1.374(3) .
C22 H22 0.9300 .
C23 C24 1.383(3) .
C23 O3 1.391(3) .
C24 H24 0.9300 .
C25 O9 1.233(4) .
C25 O8 1.248(4) .
C26 C27 1.384(3) .
C26 C31 1.386(3) .
C26 O3 1.390(3) .
C27 C28 1.382(3) .
C27 H27 0.9300 .
C28 C29 1.398(3) .
C28 H28 0.9300 .
C29 C30 1.396(3) .
C29 C33 1.505(3) .
C30 C31 1.390(3) .
C30 C32 1.513(3) .
C31 H31 0.9300 .
C32 O7 1.234(3) .
C32 O6 1.264(3) .
C33 O5 1.252(3) .
C33 O4 1.256(3) .
O6 Cd2 2.2094(16) 2_455
O8 Cd1 2.365(2) 2_556
N4 Cd2 2.267(2) 3_556
N6 Cd2 2.2568(19) 1_655
N7 Cd1 2.334(2) 1_545
O1W O1W' 0.829(6) .
O11 H11C 0.834(17) .
O11 H11D 0.837(17) .

loop_
_geom_hbond_atom_site_label_D
_geom_hbond_atom_site_label_H
_geom_hbond_atom_site_label_A
_geom_hbond_distance_DH
_geom_hbond_distance_HA
_geom_hbond_distance_DA
_geom_hbond_angle_DHA
_geom_hbond_site_symmetry_A
O11 H11C O6 0.834(17) 1.971(19) 2.786(3) 165(3) 1_545
O11 H11D O7 0.837(17) 1.98(2) 2.776(3) 159(3) 2_445

loop_
_geom_torsion_atom_site_label_1
_geom_torsion_atom_site_label_2
_geom_torsion_atom_site_label_3
_geom_torsion_atom_site_label_4
_geom_torsion
_geom_torsion_site_symmetry_1
_geom_torsion_site_symmetry_4
N2 C2 C3 N1 -0.1(3) . .
N1 C4 C5 C10 -159.83(17) . .
N1 C4 C5 C14 81.8(2) . .
N1 C4 C5 C6 -38.3(2) . .
C10 C5 C6 N3 -69.6(2) . .
C14 C5 C6 N3 48.9(2) . .
C4 C5 C6 N3 170.87(18) . .
N4 C8 C9 N3 -0.1(3) . .
C14 C5 C10 N5 -179.69(19) . .
C6 C5 C10 N5 -60.5(3) . .
C4 C5 C10 N5 59.3(2) . .
N5 C12 C13 N6 0.5(3) . .
C10 C5 C14 N8 -57.5(2) . .
C6 C5 C14 N8 -178.49(17) . .
C4 C5 C14 N8 61.4(2) . .
N7 C16 C17 N8 -0.8(3) . .
N2 Cd1 C18 O2 11.31(17) . .
N7 Cd1 C18 O2 106.12(15) 1_565 .
O1 Cd1 C18 O2 175.6(2) . .
O8 Cd1 C18 O2 -161.12(14) 2_546 .
O10 Cd1 C18 O2 -82.42(16) . .
N2 Cd1 C18 O1 -164.26(15) . .
N7 Cd1 C18 O1 -69.45(16) 1_565 .
O8 Cd1 C18 O1 23.31(17) 2_546 .
O2 Cd1 C18 O1 -175.6(2) . .
O10 Cd1 C18 O1 102.01(17) . .
N2 Cd1 C18 C19 132.4(18) . .
N7 Cd1 C18 C19 -132.8(18) 1_565 .
O1 Cd1 C18 C19 -63.3(18) . .
O8 Cd1 C18 C19 -40.0(18) 2_546 .
O2 Cd1 C18 C19 121.1(19) . .
O10 Cd1 C18 C19 38.7(18) . .
O2 C18 C19 C24 -4.8(3) . .
O1 C18 C19 C24 176.0(2) . .
Cd1 C18 C19 C24 -123.4(17) . .
O2 C18 C19 C20 176.6(2) . .
O1 C18 C19 C20 -2.7(3) . .
Cd1 C18 C19 C20 58.0(19) . .
C24 C19 C20 C21 3.0(3) . .
C18 C19 C20 C21 -178.3(2) . .
C24 C19 C20 C25 -176.8(2) . .
C18 C19 C20 C25 1.8(4) . .
C19 C20 C21 C22 -1.4(4) . .
C25 C20 C21 C22 178.4(2) . .
C20 C21 C22 C23 -1.6(4) . .
C21 C22 C23 C24 3.0(3) . .
C21 C22 C23 O3 -169.5(2) . .
C22 C23 C24 C19 -1.3(3) . .
O3 C23 C24 C19 170.8(2) . .
C20 C19 C24 C23 -1.7(3) . .
C18 C19 C24 C23 179.6(2) . .
C21 C20 C25 O9 86.2(3) . .
C19 C20 C25 O9 -94.0(3) . .
C21 C20 C25 O8 -87.2(3) . .
C19 C20 C25 O8 92.6(3) . .
C31 C26 C27 C28 -1.6(3) . .
O3 C26 C27 C28 172.90(19) . .
C26 C27 C28 C29 2.5(3) . .
C27 C28 C29 C30 -0.3(3) . .
C27 C28 C29 C33 179.3(2) . .
C28 C29 C30 C31 -2.8(3) . .
C33 C29 C30 C31 177.54(19) . .
C28 C29 C30 C32 169.46(19) . .
C33 C29 C30 C32 -10.1(3) . .
C27 C26 C31 C30 -1.5(3) . .
O3 C26 C31 C30 -176.36(18) . .
C29 C30 C31 C26 3.7(3) . .
C32 C30 C31 C26 -169.03(19) . .
C31 C30 C32 O7 102.1(2) . .
C29 C30 C32 O7 -70.5(3) . .
C31 C30 C32 O6 -72.3(3) . .
C29 C30 C32 O6 115.2(2) . .
C30 C29 C33 O5 159.0(2) . .
C28 C29 C33 O5 -20.6(3) . .
C30 C29 C33 O4 -18.5(3) . .
C28 C29 C33 O4 161.9(2) . .
O2 C18 O1 Cd1 -4.7(3) . .
C19 C18 O1 Cd1 174.60(18) . .
N2 Cd1 O1 C18 24.5(2) . .
N7 Cd1 O1 C18 113.47(16) 1_565 .
O8 Cd1 O1 C18 -158.32(16) 2_546 .
O2 Cd1 O1 C18 2.48(14) . .
O10 Cd1 O1 C18 -76.75(17) . .
O1 C18 O2 Cd1 4.5(2) . .
C19 C18 O2 Cd1 -174.76(19) . .
N2 Cd1 O2 C18 -170.17(15) . .
N7 Cd1 O2 C18 -80.91(15) 1_565 .
O1 Cd1 O2 C18 -2.50(14) . .
O8 Cd1 O2 C18 25.92(19) 2_546 .
O10 Cd1 O2 C18 94.18(16) . .
C27 C26 O3 C23 49.6(3) . .
C31 C26 O3 C23 -135.6(2) . .
C22 C23 O3 C26 -126.6(2) . .
C24 C23 O3 C26 60.9(3) . .
O5 C33 O4 Cd2 -16.1(2) . .
C29 C33 O4 Cd2 161.36(16) . .
O6 Cd2 O4 C33 -167.21(14) 2_445 .
N6 Cd2 O4 C33 78.14(15) 1_455 .
N4 Cd2 O4 C33 -70.62(14) 3_556 .
O11 Cd2 O4 C33 -109.2(6) . .
O5 Cd2 O4 C33 8.31(13) . .
O4 C33 O5 Cd2 15.1(2) . .
C29 C33 O5 Cd2 -162.41(18) . .
O6 Cd2 O5 C33 -1.60(18) 2_445 .
N6 Cd2 O5 C33 -124.12(14) 1_455 .
N4 Cd2 O5 C33 88.99(14) 3_556 .
O4 Cd2 O5 C33 -8.32(13) . .
O11 Cd2 O5 C33 165.00(12) . .
O7 C32 O6 Cd2 14.9(3) . 2_455
C30 C32 O6 Cd2 -171.33(13) . 2_455
O9 C25 O8 Cd1 -1.2(3) . 2_556
C20 C25 O8 Cd1 171.92(17) . 2_556
N2 C1 N1 C3 -0.3(3) . .
N2 C1 N1 C4 169.30(19) . .
C2 C3 N1 C1 0.2(3) . .
C2 C3 N1 C4 -169.9(2) . .
C5 C4 N1 C1 -67.2(3) . .
C5 C4 N1 C3 100.7(2) . .
N1 C1 N2 C2 0.3(3) . .
N1 C1 N2 Cd1 -155.10(14) . .
C3 C2 N2 C1 -0.1(3) . .
C3 C2 N2 Cd1 155.27(17) . .
N7 Cd1 N2 C1 117.04(18) 1_565 .
O1 Cd1 N2 C1 -153.10(16) . .
O8 Cd1 N2 C1 30.5(2) 2_546 .
O2 Cd1 N2 C1 -135.36(17) . .
O10 Cd1 N2 C1 -53.57(19) . .
C18 Cd1 N2 C1 -140.47(17) . .
N7 Cd1 N2 C2 -33.77(18) 1_565 .
O1 Cd1 N2 C2 56.1(2) . .
O8 Cd1 N2 C2 -120.30(18) 2_546 .
O2 Cd1 N2 C2 73.83(18) . .
O10 Cd1 N2 C2 155.62(19) . .
C18 Cd1 N2 C2 68.72(19) . .
N4 C7 N3 C9 0.7(3) . .
N4 C7 N3 C6 177.8(2) . .
C8 C9 N3 C7 -0.3(3) . .
C8 C9 N3 C6 -177.5(2) . .
C5 C6 N3 C7 94.5(3) . .
C5 C6 N3 C9 -88.9(3) . .
N3 C7 N4 C8 -0.7(3) . .
N3 C7 N4 Cd2 165.16(15) . 3_556
C9 C8 N4 C7 0.5(3) . .
C9 C8 N4 Cd2 -164.61(17) . 3_556
N6 C11 N5 C12 1.2(3) . .
N6 C11 N5 C10 168.91(19) . .
C13 C12 N5 C11 -1.0(3) . .
C13 C12 N5 C10 -168.8(2) . .
C5 C10 N5 C11 103.1(2) . .
C5 C10 N5 C12 -91.4(3) . .
N5 C11 N6 C13 -0.8(3) . .
N5 C11 N6 Cd2 -165.39(14) . 1_655
C12 C13 N6 C11 0.2(3) . .
C12 C13 N6 Cd2 162.68(17) . 1_655
N8 C15 N7 C16 0.3(3) . .
N8 C15 N7 Cd1 163.24(17) . 1_545
C17 C16 N7 C15 0.4(3) . .
C17 C16 N7 Cd1 -165.90(18) . 1_545
N7 C15 N8 C17 -0.8(3) . .
N7 C15 N8 C14 -176.2(2) . .
C16 C17 N8 C15 1.0(3) . .
C16 C17 N8 C14 176.6(2) . .
C5 C14 N8 C15 -95.2(3) . .
C5 C14 N8 C17 90.1(3) . .
